data_4503665
loop_
_publ_author_name
'Byrne, Peter'
'Turner, David R.'
'Lloyd, Gareth O.'
'Clarke, Nigel'
'Steed, Jonathan W.'

_publ_section_title
;
 Gradual Transition from NH&#x00B7;&#x00B7;&#x00B7;Pyridyl Hydrogen
 Bonding to the NH&#x00B7;&#x00B7;&#x00B7;O Tape Synthon in Pyridyl Ureas
;
_journal_issue 9
_journal_name_full 'Crystal Growth &amp; Design'
_journal_page_first 3335
_journal_paper_doi 10.1021/cg800247f
_journal_volume 8
_journal_year 2008
_chemical_formula_sum 'C13 H17 N3 O3'
_chemical_formula_weight 263.30
_chemical_name_systematic
; 
 ? 
;
_space_group_IT_number 60
_symmetry_cell_setting orthorhombic
_symmetry_space_group_name_Hall '-P 2n 2ab'
_symmetry_space_group_name_H-M 'P b c n'
_atom_sites_solution_hydrogens geom
_atom_sites_solution_primary direct
_atom_sites_solution_secondary difmap
_audit_creation_method SHELXL-97
_cell_angle_alpha 90.00
_cell_angle_beta 90.00
_cell_angle_gamma 90.00
_cell_formula_units_Z 8
_cell_length_a 9.1628(9)
_cell_length_b 9.7560(10)
_cell_length_c 30.271(3)
_cell_measurement_temperature 120(2)
_cell_volume 2706.0(5)
_computing_cell_refinement 'SMART for WNT/2000 (Bruker, 2003)'
_computing_data_collection 'SMART for WNT/2000 (Bruker, 2003)'
_computing_data_reduction 'SAINT (Bruker, 2003)'
_computing_molecular_graphics 'X-Seed (Barbour)'
_computing_publication_material 'Cif2Cif (Barbour)'
_computing_structure_refinement 'SHELXL-97 (Sheldrick, 1997)'
_computing_structure_solution 'SHELXS-97 (Sheldrick, 1990)'
_diffrn_ambient_temperature 120(2)
_diffrn_measured_fraction_theta_full 0.891
_diffrn_measured_fraction_theta_max 0.891
_diffrn_measurement_device_type 'Bruker SMART 1K CCD'
_diffrn_radiation_monochromator graphite
_diffrn_radiation_source 'fine-focus sealed tube'
_diffrn_radiation_type MoK\a
_diffrn_radiation_wavelength 0.71073
_diffrn_reflns_av_R_equivalents 0.0707
_diffrn_reflns_av_sigmaI/netI 0.0708
_diffrn_reflns_limit_h_max 10
_diffrn_reflns_limit_h_min -10
_diffrn_reflns_limit_k_max 8
_diffrn_reflns_limit_k_min -10
_diffrn_reflns_limit_l_max 35
_diffrn_reflns_limit_l_min -35
_diffrn_reflns_number 9132
_diffrn_reflns_theta_full 24.76
_diffrn_reflns_theta_max 24.76
_diffrn_reflns_theta_min 2.60
_exptl_absorpt_coefficient_mu 0.094
_exptl_absorpt_correction_T_max 0.9926
_exptl_absorpt_correction_T_min 0.9770
_exptl_absorpt_correction_type 'Semi-empirical from equivalents'
_exptl_crystal_colour colourless
_exptl_crystal_density_diffrn 1.293
_exptl_crystal_density_method 'not measured'
_exptl_crystal_description plate
_exptl_crystal_F_000 1120
_exptl_crystal_size_max 0.25
_exptl_crystal_size_mid 0.20
_exptl_crystal_size_min 0.08
_refine_diff_density_max 0.492
_refine_diff_density_min -0.484
_refine_diff_density_rms 0.108
_refine_ls_extinction_coef 0.0032(8)
_refine_ls_extinction_expression Fc^*^=kFc[1+0.001xFc^2^\l^3^/sin(2\q)]^-1/4^
_refine_ls_extinction_method SHELXL
_refine_ls_goodness_of_fit_ref 1.419
_refine_ls_hydrogen_treatment mixed
_refine_ls_matrix_type full
_refine_ls_number_parameters 190
_refine_ls_number_reflns 2068
_refine_ls_number_restraints 131
_refine_ls_restrained_S_all 1.382
_refine_ls_R_factor_all 0.2075
_refine_ls_R_factor_gt 0.1855
_refine_ls_shift/su_max 0.172
_refine_ls_shift/su_mean 0.001
_refine_ls_structure_factor_coef Fsqd
_refine_ls_weighting_details 'calc w=1/[\s^2^(Fo^2^)+(0.0000P)^2^+55.9652P] where P=(Fo^2^+2Fc^2^)/3'
_refine_ls_weighting_scheme calc
_refine_ls_wR_factor_gt 0.3396
_refine_ls_wR_factor_ref 0.3477
_reflns_number_gt 1696
_reflns_number_total 2068
_reflns_threshold_expression >2sigma(I)
_cod_data_source_file cg800247f_si_003.cif
_cod_data_source_block mtup2h2o
_cod_depositor_comments
;
The following automatic conversions were performed:

'_symmetry_cell_setting' value 'Orthorhombic' changed to
'orthorhombic' according to
/home/saulius/struct/CIF-dictionaries/cif_core.dic dictionary named
'cif_core.dic' version 2.4.1 from 2010-06-29.

Automatic conversion script
Id: cif_fix_values 1715 2011-07-08 13:25:40Z adriana 
;
_cod_original_sg_symbol_H-M Pbcn
_cod_database_code 4503665

loop_
_symmetry_equiv_pos_as_xyz
'x, y, z'
'-x+1/2, -y+1/2, z+1/2'
'x+1/2, -y+1/2, -z'
'-x, y, -z+1/2'
'-x, -y, -z'
'x-1/2, y-1/2, -z-1/2'
'-x-1/2, y-1/2, z'
'x, -y, z-1/2'

loop_
_atom_site_label
_atom_site_type_symbol
_atom_site_fract_x
_atom_site_fract_y
_atom_site_fract_z
_atom_site_U_iso_or_equiv
_atom_site_adp_type
_atom_site_occupancy
_atom_site_symmetry_multiplicity
_atom_site_calc_flag
_atom_site_refinement_flags
O1 O 0.0411(7) 0.7558(8) -0.0004(3) 0.0185(17) Uani 1 1 d U
N1 N 0.1498(10) 0.9126(9) -0.1485(3) 0.017(2) Uani 1 1 d U
C1 C 0.0552(12) 1.0146(11) -0.1395(4) 0.020(3) Uani 1 1 d U
H1 H 0.0088 1.0609 -0.1633 0.024 Uiso 1 1 calc R
H1O H 0.153(12) 0.864(12) -0.2113(8) 0.02(3) Uiso 1 1 d D
O2 O 0.1526(9) 0.8533(9) -0.2408(2) 0.024(2) Uani 1 1 d DU
N2 N 0.2540(10) 0.8077(9) -0.0353(2) 0.013(2) Uani 1 1 d U
H2N H 0.3497 0.8003 -0.0351 0.015 Uiso 1 1 calc R
C2 C 0.0240(12) 1.0531(12) -0.0974(3) 0.022(3) Uani 1 1 d U
H2 H -0.0444 1.1247 -0.0925 0.026 Uiso 1 1 calc R
H2O H 0.20(2) 0.770(10) -0.243(8) 0.14(9) Uiso 1 1 d D
O3 O 0.1469(11) 1.1450(10) -0.2620(3) 0.038(2) Uani 1 1 d DU
N3 N 0.2577(9) 0.6896(9) 0.0303(2) 0.015(2) Uani 1 1 d U
H3N H 0.3531 0.6868 0.0272 0.017 Uiso 1 1 calc R
C3 C 0.0890(11) 0.9912(10) -0.0614(3) 0.010(2) Uani 1 1 d U
H3 H 0.0714 1.0210 -0.0320 0.012 Uiso 1 1 calc R
H3O H 0.168(10) 1.056(3) -0.261(3) 0.00(2) Uiso 1 1 d D
C4 C 0.1839(11) 0.8799(11) -0.0712(3) 0.010(2) Uani 1 1 d U
H4O H 0.08(3) 1.141(13) -0.239(9) 0.4(3) Uiso 1 1 d D
C5 C 0.2130(12) 0.8441(13) -0.1142(3) 0.020(3) Uani 1 1 d U
H5 H 0.2780 0.7705 -0.1201 0.023 Uiso 1 1 calc R
C6 C 0.1757(10) 0.7508(13) -0.0019(4) 0.016(2) Uani 1 1 d U
C7 C 0.1936(11) 0.6303(11) 0.0685(3) 0.014(2) Uani 1 1 d U
C8 C 0.2411(12) 0.6673(12) 0.1102(3) 0.018(2) Uani 1 1 d U
H8 H 0.3180 0.7320 0.1129 0.022 Uiso 1 1 calc R
C9 C 0.1796(12) 0.6126(12) 0.1480(3) 0.020(3) Uani 1 1 d U
H9 H 0.2129 0.6414 0.1763 0.024 Uiso 1 1 calc R
C10 C 0.0685(11) 0.5149(11) 0.1447(3) 0.013(2) Uani 1 1 d U
C11 C 0.0227(12) 0.4760(12) 0.1037(3) 0.021(3) Uani 1 1 d U
H11 H -0.0530 0.4099 0.1009 0.026 Uiso 1 1 calc R
C12 C 0.0857(11) 0.5322(10) 0.0654(3) 0.014(2) Uani 1 1 d U
H12 H 0.0537 0.5024 0.0371 0.016 Uiso 1 1 calc R
C13 C -0.0002(15) 0.4519(14) 0.1859(4) 0.035(3) Uani 1 1 d U
H13A H 0.0167 0.5122 0.2113 0.053 Uiso 1 1 calc R
H13B H 0.0440 0.3622 0.1916 0.053 Uiso 1 1 calc R
H13C H -0.1054 0.4408 0.1813 0.053 Uiso 1 1 calc R

loop_
_atom_site_aniso_label
_atom_site_aniso_U_11
_atom_site_aniso_U_22
_atom_site_aniso_U_33
_atom_site_aniso_U_23
_atom_site_aniso_U_13
_atom_site_aniso_U_12
O1 0.015(4) 0.021(4) 0.019(3) 0.004(3) -0.001(3) -0.004(3)
N1 0.030(5) 0.008(5) 0.011(4) 0.005(3) 0.000(4) 0.000(4)
C1 0.025(5) 0.006(5) 0.029(5) 0.003(4) -0.004(5) 0.006(5)
O2 0.037(4) 0.027(5) 0.009(3) -0.004(3) 0.002(3) 0.001(4)
N2 0.017(4) 0.014(5) 0.008(4) 0.004(4) 0.003(4) 0.002(4)
C2 0.025(5) 0.024(6) 0.017(5) 0.001(4) 0.004(4) -0.005(5)
O3 0.045(5) 0.027(5) 0.041(5) 0.007(4) -0.004(4) 0.002(4)
N3 0.006(4) 0.020(5) 0.017(4) 0.007(4) -0.002(4) -0.004(4)
C3 0.016(5) 0.004(5) 0.010(4) -0.002(4) 0.003(4) -0.002(4)
C4 0.011(4) 0.009(4) 0.010(4) 0.003(3) 0.002(3) -0.002(3)
C5 0.021(5) 0.018(6) 0.019(5) 0.010(4) 0.001(4) 0.004(5)
C6 0.012(5) 0.022(5) 0.015(4) -0.006(4) 0.003(4) -0.003(5)
C7 0.020(5) 0.012(5) 0.011(4) -0.004(4) 0.004(4) 0.003(4)
C8 0.020(5) 0.011(5) 0.023(5) 0.003(4) -0.001(5) 0.000(5)
C9 0.026(5) 0.017(6) 0.018(5) 0.001(4) -0.001(4) 0.001(5)
C10 0.016(4) 0.009(4) 0.015(4) -0.001(3) 0.000(3) 0.002(3)
C11 0.021(5) 0.016(6) 0.027(5) 0.007(5) 0.000(4) -0.008(5)
C12 0.021(5) 0.004(5) 0.016(5) -0.003(4) 0.001(4) 0.000(4)
C13 0.038(6) 0.040(7) 0.027(5) 0.009(5) 0.007(5) -0.004(6)

loop_
_atom_type_symbol
_atom_type_description
_atom_type_scat_dispersion_real
_atom_type_scat_dispersion_imag
_atom_type_scat_source
C C 0.0033 0.0016 'International Tables Vol C Tables 4.2.6.8 and 6.1.1.4'
H H 0.0000 0.0000 'International Tables Vol C Tables 4.2.6.8 and 6.1.1.4'
N N 0.0061 0.0033 'International Tables Vol C Tables 4.2.6.8 and 6.1.1.4'
O O 0.0106 0.0060 'International Tables Vol C Tables 4.2.6.8 and 6.1.1.4'

loop_
_geom_angle_atom_site_label_1
_geom_angle_atom_site_label_2
_geom_angle_atom_site_label_3
_geom_angle
C1 N1 C5 118.7(9)
N1 C1 C2 121.9(10)
C6 N2 C4 121.6(9)
C1 C2 C3 121.9(11)
C6 N3 C7 122.1(9)
C2 C3 C4 115.7(9)
C5 C4 C3 120.7(9)
C5 C4 N2 120.1(9)
C3 C4 N2 119.2(8)
N1 C5 C4 121.0(10)
O1 C6 N2 122.5(11)
O1 C6 N3 122.7(10)
N2 C6 N3 114.8(8)
C12 C7 C8 118.0(10)
C12 C7 N3 121.5(9)
C8 C7 N3 120.5(10)
C7 C8 C9 121.8(11)
C8 C9 C10 119.9(10)
C11 C10 C9 118.7(10)
C11 C10 C13 120.3(10)
C9 C10 C13 121.0(10)
C10 C11 C12 120.9(10)
C7 C12 C11 120.6(10)

loop_
_geom_bond_atom_site_label_1
_geom_bond_atom_site_label_2
_geom_bond_distance
O1 C6 1.235(11)
N1 C1 1.348(14)
N1 C5 1.364(13)
C1 C2 1.360(15)
N2 C6 1.360(14)
N2 C4 1.445(12)
C2 C3 1.379(15)
N3 C6 1.366(14)
N3 C7 1.421(13)
C3 C4 1.422(14)
C4 C5 1.374(14)
C7 C12 1.379(15)
C7 C8 1.381(14)
C8 C9 1.384(15)
C9 C10 1.398(15)
C10 C11 1.365(15)
C10 C13 1.527(15)
C11 C12 1.406(15)

loop_
_geom_hbond_atom_site_label_D
_geom_hbond_atom_site_label_H
_geom_hbond_atom_site_label_A
_geom_hbond_distance_DH
_geom_hbond_distance_HA
_geom_hbond_distance_DA
_geom_hbond_angle_DHA
_geom_hbond_site_symmetry_A
N3 H3N O1 0.88 1.98 2.801(11) 153.8 3_565
N2 H2N O1 0.88 2.13 2.911(11) 147.7 3_565
O2 H1O N1 0.90(2) 1.96(3) 2.854(10) 172(11) .
O2 H2O O3 0.90(2) 1.98(10) 2.813(12) 152(20) 7_655
O3 H3O O2 0.89(2) 2.07(4) 2.918(12) 158(8) .
O3 H4O O3 0.90(2) 2.1(3) 2.79(2) 130(33) 4_554

loop_
_cod_related_entry_id
_cod_related_entry_database
_cod_related_entry_code
1 ChemSpider 30661425
